data_1572657
loop_
_publ_author_name
'Schollmeyer, Dieter'
'Jochen, Matthias'
'Detert, Heiner'

_publ_section_title
;
 Redetermined structure of methyl
 3-{4,4-difluoro-2-[2-(methoxycarbonyl)ethyl]-1,3,5,7-tetramethyl-4-bora-3a,4a-diaza-s-indacen-6-yl}propionate
;
_journal_coeditor_code HB4485
_journal_issue 9
_journal_name_full IUCrData
_journal_paper_doi 10.1107/S2414314624008848
_journal_volume 9
_journal_year 2024
_chemical_formula_iupac 'C21 H27 B F2 N2 O4'
_chemical_formula_moiety 'C21 H27 B F2 N2 O4'
_chemical_formula_sum 'C21 H27 B F2 N2 O4'
_chemical_formula_weight 420.25
_chemical_name_common
'3-[2'(2''-Methoxycarbonylethyl)-1',3',5',7'-tetramethyl-4',4'-difluoro-4'-bora-3a',4a'-diaza-s-indacen-6'-yl]propionic acid methyl ester'
_chemical_name_systematic
;Methyl
3-{4,4-difluoro-2-[2-(methoxycarbonyl)ethyl]-1,3,5,7-tetramethyl-4-bora-3a,4a-diaza-<i>s</i>-indacen-6-yl}propionate
;
_space_group_crystal_system monoclinic
_space_group_IT_number 14
_space_group_name_Hall '-P 2ybc'
_space_group_name_H-M_alt 'P 1 21/c 1'
_atom_sites_solution_hydrogens geom
_atom_sites_solution_primary dual
_audit_creation_method SHELXL-2018/3
_cell_angle_alpha 90
_cell_angle_beta 108.251(6)
_cell_angle_gamma 90
_cell_formula_units_Z 4
_cell_length_a 11.9299(8)
_cell_length_b 21.6278(17)
_cell_length_c 8.2665(6)
_cell_measurement_reflns_used 6884
_cell_measurement_temperature 120(2)
_cell_measurement_theta_max 28.30
_cell_measurement_theta_min 2.59
_cell_volume 2025.6(3)
_computing_cell_refinement
;
X-Area Recipe 1.36.0.0 (Stoe & Cie, 2020)
;
_computing_data_collection
;
X-Area WinXpose 2.0.22.0 (Stoe & Cie, 2020)
;
_computing_data_reduction
;
X-Area Integrate 1.77.0.0 (Stoe & Cie, 2020)
;
_computing_molecular_graphics
;
PLATON (Spek, 2020)
;
_computing_structure_refinement
;
<i>SHELXL2018/3</i> (Sheldrick, 2015b)
;
_computing_structure_solution
;
<i>SHELXT2014</i> (Shelxdrick, 2015a)
;
_diffrn_ambient_temperature 120(2)
_diffrn_detector_area_resol_mean 6.67
_diffrn_measured_fraction_theta_full 0.990
_diffrn_measured_fraction_theta_max 0.980
_diffrn_measurement_device_type 'Stoe IPDS 2T'
_diffrn_measurement_method 'rotation method, \w scans'
_diffrn_radiation_type MoK\a
_diffrn_radiation_wavelength 0.71073
_diffrn_reflns_av_R_equivalents 0.0523
_diffrn_reflns_av_unetI/netI 0.0698
_diffrn_reflns_limit_h_max 15
_diffrn_reflns_limit_h_min -15
_diffrn_reflns_limit_k_max 28
_diffrn_reflns_limit_k_min -26
_diffrn_reflns_limit_l_max 10
_diffrn_reflns_limit_l_min -10
_diffrn_reflns_number 9943
_diffrn_reflns_theta_full 25.242
_diffrn_reflns_theta_max 28.165
_diffrn_reflns_theta_min 2.604
_diffrn_source 'sealed X-ray tube, 12 x 0.4 mm long-fine focus'
_exptl_absorpt_coefficient_mu 0.106
_exptl_absorpt_correction_T_max 0.9954
_exptl_absorpt_correction_T_min 0.9852
_exptl_absorpt_correction_type integration
_exptl_absorpt_process_details
;
(XRED32; Stoe & Cie, 2020)
;
_exptl_crystal_colour red
_exptl_crystal_density_diffrn 1.378
_exptl_crystal_description plate
_exptl_crystal_F_000 888
_exptl_crystal_size_max 0.200
_exptl_crystal_size_mid 0.100
_exptl_crystal_size_min 0.040
_refine_diff_density_max 0.498
_refine_diff_density_min -0.482
_refine_ls_extinction_method none
_refine_ls_goodness_of_fit_ref 1.094
_refine_ls_hydrogen_treatment constr
_refine_ls_matrix_type full
_refine_ls_number_parameters 277
_refine_ls_number_reflns 4863
_refine_ls_number_restraints 0
_refine_ls_restrained_S_all 1.094
_refine_ls_R_factor_all 0.1757
_refine_ls_R_factor_gt 0.0895
_refine_ls_shift/su_max 0.000
_refine_ls_shift/su_mean 0.000
_refine_ls_structure_factor_coef Fsqd
_refine_ls_weighting_details 'w=1/[\s^2^(Fo^2^)+(0.0569P)^2^+5.4328P] where P=(Fo^2^+2Fc^2^)/3'
_refine_ls_weighting_scheme calc
_refine_ls_wR_factor_gt 0.1824
_refine_ls_wR_factor_ref 0.2379
_reflns_number_gt 2663
_reflns_number_total 4863
_reflns_threshold_expression 'I > 2\s(I)'
_cod_data_source_file hb4485.cif
_cod_data_source_block I
_cod_original_sg_symbol_H-M 'P 21/c'
_cod_database_code 1572657
_shelx_space_group_comment
;
The symmetry employed for this shelxl refinement is uniquely defined
by the following loop, which should always be used as a source of
symmetry information in preference to the above space-group names.
They are only intended as comments.
;
_shelx_estimated_absorpt_t_min 0.979
_shelx_estimated_absorpt_t_max 0.996

loop_
_space_group_symop_operation_xyz
'x, y, z'
'-x, y+1/2, -z+1/2'
'-x, -y, -z'
'x, -y-1/2, z-1/2'

loop_
_atom_site_type_symbol
_atom_site_label
_atom_site_fract_x
_atom_site_fract_y
_atom_site_fract_z
_atom_site_U_iso_or_equiv
_atom_site_adp_type
_atom_site_calc_flag
_atom_site_occupancy
_atom_site_disorder_assembly
_atom_site_disorder_group
C C1 0.6168(4) 0.1527(2) 0.1730(5) 0.0375(10) Uani d 1 . .
C C2 0.6242(4) 0.0886(2) 0.1758(5) 0.0401(10) Uani d 1 . .
N N3A 0.4545(3) 0.11329(17) 0.2243(4) 0.0357(8) Uani d 1 . .
C C3 0.5240(4) 0.0654(2) 0.2098(5) 0.0365(10) Uani d 1 . .
N N4A 0.2907(3) 0.17653(16) 0.2632(4) 0.0320(8) Uani d 1 . .
B B4 0.3319(5) 0.1102(2) 0.2480(6) 0.0345(10) Uani d 1 . .
C C5 0.1906(4) 0.1955(2) 0.2927(5) 0.0321(9) Uani d 1 . .
C C6 0.1870(4) 0.2612(2) 0.2985(5) 0.0339(9) Uani d 1 . .
C C7 0.2882(4) 0.2830(2) 0.2691(5) 0.0334(9) Uani d 1 . .
C C7A 0.3531(4) 0.2300(2) 0.2478(5) 0.0332(9) Uani d 1 . .
C C8 0.4593(4) 0.2254(2) 0.2161(5) 0.0378(10) Uani d 1 . .
H H8 0.499101 0.262106 0.202465 0.045 Uiso calc 1 . .
C C8A 0.5107(4) 0.1680(2) 0.2034(5) 0.0344(9) Uani d 1 . .
F F9 0.2522(2) 0.08108(12) 0.1056(3) 0.0419(6) Uani d 1 . .
F F10 0.3365(2) 0.07568(12) 0.3926(3) 0.0463(7) Uani d 1 . .
C C11 0.7237(4) 0.0497(2) 0.1543(6) 0.0447(11) Uani d 1 . .
H H11A 0.765621 0.073310 0.088177 0.054 Uiso calc 1 . .
H H11B 0.690710 0.011961 0.089141 0.054 Uiso calc 1 . .
C C12 0.8112(4) 0.0313(2) 0.3255(6) 0.0462(12) Uani d 1 . .
H H12A 0.845614 0.069219 0.388989 0.055 Uiso calc 1 . .
H H12B 0.768455 0.009078 0.392899 0.055 Uiso calc 1 . .
C C13 0.9092(4) -0.0090(2) 0.3081(6) 0.0421(11) Uani d 1 . .
O O14 0.9331(3) -0.05959(17) 0.3704(5) 0.0525(9) Uani d 1 . .
O O15 0.9673(3) 0.01777(16) 0.2139(4) 0.0482(8) Uani d 1 . .
C C16 1.0658(5) -0.0171(3) 0.1959(7) 0.0571(14) Uani d 1 . .
H H16A 1.112435 0.009131 0.144368 0.086 Uiso calc 1 . .
H H16B 1.036517 -0.053078 0.122765 0.086 Uiso calc 1 . .
H H16C 1.115511 -0.031056 0.308257 0.086 Uiso calc 1 . .
C C17 0.0914(4) 0.2973(2) 0.3389(5) 0.0365(10) Uani d 1 . .
H H17A 0.120908 0.339517 0.374704 0.044 Uiso calc 1 . .
H H17B 0.074036 0.277407 0.436257 0.044 Uiso calc 1 . .
C C18 -0.0232(4) 0.3022(2) 0.1904(5) 0.0343(9) Uani d 1 . .
H H18A -0.009617 0.328626 0.100521 0.041 Uiso calc 1 . .
H H18B -0.046000 0.260563 0.141415 0.041 Uiso calc 1 . .
C C19 -0.1220(4) 0.3287(2) 0.2435(5) 0.0372(10) Uani d 1 . .
O O20 -0.1238(3) 0.33229(16) 0.3882(4) 0.0449(8) Uani d 1 . .
O O21 -0.2120(3) 0.34756(15) 0.1088(4) 0.0412(7) Uani d 1 . .
C C22 -0.3121(4) 0.3733(3) 0.1478(7) 0.0512(13) Uani d 1 . .
H H22A -0.376353 0.380654 0.041848 0.077 Uiso calc 1 . .
H H22B -0.289255 0.412509 0.208816 0.077 Uiso calc 1 . .
H H22C -0.338522 0.344308 0.219404 0.077 Uiso calc 1 . .
C C23 0.7046(5) 0.1981(2) 0.1491(7) 0.0506(12) Uani d 1 . .
H H23A 0.663003 0.233367 0.082459 0.076 Uiso calc 1 . .
H H23B 0.753553 0.178161 0.088545 0.076 Uiso calc 1 . .
H H23C 0.754893 0.212549 0.260557 0.076 Uiso calc 1 . .
C C24 0.4960(4) 0.0000(2) 0.2359(6) 0.0420(11) Uani d 1 . .
H H24A 0.523288 -0.026676 0.160100 0.063 Uiso calc 1 . .
H H24B 0.410510 -0.004618 0.210398 0.063 Uiso calc 1 . .
H H24C 0.535739 -0.011763 0.354578 0.063 Uiso calc 1 . .
C C25 0.0994(4) 0.1511(2) 0.3080(6) 0.0399(10) Uani d 1 . .
H H25A 0.045183 0.172126 0.357789 0.060 Uiso calc 1 . .
H H25B 0.137629 0.116608 0.381501 0.060 Uiso calc 1 . .
H H25C 0.055169 0.135340 0.194887 0.060 Uiso calc 1 . .
C C26 0.3262(4) 0.3483(2) 0.2625(5) 0.0377(10) Uani d 1 . .
H H26A 0.339927 0.355885 0.153316 0.057 Uiso calc 1 . .
H H26B 0.399334 0.355734 0.355804 0.057 Uiso calc 1 . .
H H26C 0.264443 0.376188 0.273969 0.057 Uiso calc 1 . .

loop_
_atom_site_aniso_label
_atom_site_aniso_U_11
_atom_site_aniso_U_22
_atom_site_aniso_U_33
_atom_site_aniso_U_12
_atom_site_aniso_U_13
_atom_site_aniso_U_23
C1 0.039(2) 0.046(3) 0.031(2) 0.002(2) 0.0166(19) -0.0004(19)
C2 0.043(2) 0.045(3) 0.032(2) 0.006(2) 0.0103(19) -0.0036(19)
N3A 0.040(2) 0.037(2) 0.0308(18) 0.0052(16) 0.0126(16) 0.0006(15)
C3 0.042(2) 0.038(2) 0.031(2) 0.004(2) 0.0129(18) -0.0005(18)
N4A 0.0363(19) 0.0325(19) 0.0314(18) 0.0011(15) 0.0164(15) 0.0021(14)
B4 0.042(3) 0.038(3) 0.025(2) 0.003(2) 0.013(2) 0.0021(19)
C5 0.035(2) 0.039(2) 0.0240(19) 0.0021(18) 0.0110(17) -0.0012(16)
C6 0.038(2) 0.041(2) 0.0244(19) 0.0009(19) 0.0122(17) -0.0015(17)
C7 0.038(2) 0.037(2) 0.025(2) 0.0002(18) 0.0088(17) -0.0012(16)
C7A 0.039(2) 0.036(2) 0.025(2) 0.0024(19) 0.0123(17) -0.0001(17)
C8 0.042(2) 0.041(3) 0.033(2) 0.004(2) 0.0153(19) 0.0032(19)
C8A 0.039(2) 0.034(2) 0.034(2) 0.0003(19) 0.0155(18) -0.0020(17)
F9 0.0437(14) 0.0432(15) 0.0382(14) -0.0020(12) 0.0123(11) -0.0047(11)
F10 0.0596(17) 0.0445(16) 0.0405(14) 0.0089(13) 0.0238(13) 0.0098(12)
C11 0.044(3) 0.050(3) 0.041(3) 0.005(2) 0.014(2) -0.009(2)
C12 0.045(3) 0.056(3) 0.038(2) 0.009(2) 0.014(2) -0.003(2)
C13 0.036(2) 0.050(3) 0.038(2) -0.002(2) 0.0085(19) 0.002(2)
O14 0.053(2) 0.049(2) 0.053(2) 0.0036(17) 0.0130(17) 0.0062(17)
O15 0.0476(19) 0.051(2) 0.052(2) 0.0070(16) 0.0231(16) 0.0032(16)
C16 0.053(3) 0.067(4) 0.057(3) 0.012(3) 0.025(3) 0.002(3)
C17 0.041(2) 0.044(3) 0.028(2) 0.005(2) 0.0146(18) -0.0009(18)
C18 0.037(2) 0.040(2) 0.027(2) 0.0010(19) 0.0126(17) -0.0018(17)
C19 0.043(2) 0.039(2) 0.033(2) -0.001(2) 0.0158(19) -0.0009(18)
O20 0.0460(18) 0.058(2) 0.0358(17) 0.0070(16) 0.0203(14) 0.0003(15)
O21 0.0360(16) 0.051(2) 0.0364(16) 0.0061(15) 0.0112(13) 0.0013(14)
C22 0.037(2) 0.066(3) 0.054(3) 0.011(2) 0.019(2) 0.004(3)
C23 0.050(3) 0.053(3) 0.055(3) -0.003(2) 0.025(2) -0.003(2)
C24 0.047(3) 0.040(3) 0.039(2) 0.004(2) 0.012(2) -0.001(2)
C25 0.042(2) 0.048(3) 0.036(2) 0.000(2) 0.019(2) 0.0010(19)
C26 0.044(2) 0.037(2) 0.033(2) 0.000(2) 0.0123(19) -0.0003(18)

loop_
_atom_type_symbol
_atom_type_description
_atom_type_scat_dispersion_real
_atom_type_scat_dispersion_imag
_atom_type_scat_source
C C 0.0033 0.0016 'International Tables Vol C Tables 4.2.6.8 and 6.1.1.4'
H H 0.0000 0.0000 'International Tables Vol C Tables 4.2.6.8 and 6.1.1.4'
B B 0.0013 0.0007 'International Tables Vol C Tables 4.2.6.8 and 6.1.1.4'
N N 0.0061 0.0033 'International Tables Vol C Tables 4.2.6.8 and 6.1.1.4'
O O 0.0106 0.0060 'International Tables Vol C Tables 4.2.6.8 and 6.1.1.4'
F F 0.0171 0.0103 'International Tables Vol C Tables 4.2.6.8 and 6.1.1.4'

loop_
_geom_angle_atom_site_label_1
_geom_angle_atom_site_label_2
_geom_angle_atom_site_label_3
_geom_angle_site_symmetry_1
_geom_angle_site_symmetry_3
_geom_angle
_geom_angle_publ_flag
C2 C1 C8A . . 106.8(4) ?
C2 C1 C23 . . 127.9(4) ?
C8A C1 C23 . . 125.3(4) ?
C1 C2 C3 . . 107.8(4) ?
C1 C2 C11 . . 127.0(4) ?
C3 C2 C11 . . 125.1(4) ?
C3 N3A C8A . . 107.8(3) ?
C3 N3A B4 . . 127.6(4) ?
C8A N3A B4 . . 124.4(4) ?
N3A C3 C2 . . 109.1(4) ?
N3A C3 C24 . . 122.9(4) ?
C2 C3 C24 . . 127.9(4) ?
C5 N4A C7A . . 106.8(3) ?
C5 N4A B4 . . 128.4(4) ?
C7A N4A B4 . . 124.8(3) ?
F10 B4 F9 . . 108.2(4) ?
F10 B4 N4A . . 111.0(3) ?
F9 B4 N4A . . 109.7(4) ?
F10 B4 N3A . . 110.4(4) ?
F9 B4 N3A . . 109.4(3) ?
N4A B4 N3A . . 108.2(4) ?
N4A C5 C6 . . 110.2(4) ?
N4A C5 C25 . . 122.0(4) ?
C6 C5 C25 . . 127.7(4) ?
C7 C6 C5 . . 107.2(4) ?
C7 C6 C17 . . 128.7(4) ?
C5 C6 C17 . . 123.9(4) ?
C6 C7 C7A . . 106.6(4) ?
C6 C7 C26 . . 128.3(4) ?
C7A C7 C26 . . 125.0(4) ?
C8 C7A N4A . . 120.2(4) ?
C8 C7A C7 . . 130.7(4) ?
N4A C7A C7 . . 109.1(3) ?
C7A C8 C8A . . 121.9(4) ?
C7A C8 H8 . . 119.0 ?
C8A C8 H8 . . 119.0 ?
N3A C8A C8 . . 120.2(4) ?
N3A C8A C1 . . 108.5(4) ?
C8 C8A C1 . . 131.3(4) ?
C2 C11 C12 . . 111.8(4) ?
C2 C11 H11A . . 109.3 ?
C12 C11 H11A . . 109.3 ?
C2 C11 H11B . . 109.3 ?
C12 C11 H11B . . 109.3 ?
H11A C11 H11B . . 107.9 ?
C13 C12 C11 . . 112.9(4) ?
C13 C12 H12A . . 109.0 ?
C11 C12 H12A . . 109.0 ?
C13 C12 H12B . . 109.0 ?
C11 C12 H12B . . 109.0 ?
H12A C12 H12B . . 107.8 ?
O14 C13 O15 . . 123.4(4) ?
O14 C13 C12 . . 125.0(4) ?
O15 C13 C12 . . 111.6(4) ?
C13 O15 C16 . . 115.1(4) ?
O15 C16 H16A . . 109.5 ?
O15 C16 H16B . . 109.5 ?
H16A C16 H16B . . 109.5 ?
O15 C16 H16C . . 109.5 ?
H16A C16 H16C . . 109.5 ?
H16B C16 H16C . . 109.5 ?
C6 C17 C18 . . 114.1(3) ?
C6 C17 H17A . . 108.7 ?
C18 C17 H17A . . 108.7 ?
C6 C17 H17B . . 108.7 ?
C18 C17 H17B . . 108.7 ?
H17A C17 H17B . . 107.6 ?
C19 C18 C17 . . 112.3(3) ?
C19 C18 H18A . . 109.1 ?
C17 C18 H18A . . 109.1 ?
C19 C18 H18B . . 109.1 ?
C17 C18 H18B . . 109.1 ?
H18A C18 H18B . . 107.9 ?
O20 C19 O21 . . 123.0(4) ?
O20 C19 C18 . . 125.2(4) ?
O21 C19 C18 . . 111.8(3) ?
C19 O21 C22 . . 115.7(3) ?
O21 C22 H22A . . 109.5 ?
O21 C22 H22B . . 109.5 ?
H22A C22 H22B . . 109.5 ?
O21 C22 H22C . . 109.5 ?
H22A C22 H22C . . 109.5 ?
H22B C22 H22C . . 109.5 ?
C1 C23 H23A . . 109.5 ?
C1 C23 H23B . . 109.5 ?
H23A C23 H23B . . 109.5 ?
C1 C23 H23C . . 109.5 ?
H23A C23 H23C . . 109.5 ?
H23B C23 H23C . . 109.5 ?
C3 C24 H24A . . 109.5 ?
C3 C24 H24B . . 109.5 ?
H24A C24 H24B . . 109.5 ?
C3 C24 H24C . . 109.5 ?
H24A C24 H24C . . 109.5 ?
H24B C24 H24C . . 109.5 ?
C5 C25 H25A . . 109.5 ?
C5 C25 H25B . . 109.5 ?
H25A C25 H25B . . 109.5 ?
C5 C25 H25C . . 109.5 ?
H25A C25 H25C . . 109.5 ?
H25B C25 H25C . . 109.5 ?
C7 C26 H26A . . 109.5 ?
C7 C26 H26B . . 109.5 ?
H26A C26 H26B . . 109.5 ?
C7 C26 H26C . . 109.5 ?
H26A C26 H26C . . 109.5 ?
H26B C26 H26C . . 109.5 ?

loop_
_geom_bond_atom_site_label_1
_geom_bond_atom_site_label_2
_geom_bond_site_symmetry_2
_geom_bond_distance
_geom_bond_publ_flag
C1 C2 . 1.389(6) ?
C1 C8A . 1.405(6) ?
C1 C23 . 1.494(6) ?
C2 C3 . 1.404(6) ?
C2 C11 . 1.510(6) ?
N3A C3 . 1.356(5) ?
N3A C8A . 1.396(5) ?
N3A B4 . 1.537(6) ?
C3 C24 . 1.483(6) ?
N4A C5 . 1.355(5) ?
N4A C7A . 1.403(5) ?
N4A B4 . 1.535(6) ?
B4 F10 . 1.395(5) ?
B4 F9 . 1.409(5) ?
C5 C6 . 1.424(6) ?
C5 C25 . 1.486(6) ?
C6 C7 . 1.386(6) ?
C6 C17 . 1.504(6) ?
C7 C7A . 1.424(6) ?
C7 C26 . 1.490(6) ?
C7A C8 . 1.375(6) ?
C8 C8A . 1.403(6) ?
C8 H8 . 0.9500 ?
C11 C12 . 1.525(7) ?
C11 H11A . 0.9900 ?
C11 H11B . 0.9900 ?
C12 C13 . 1.501(6) ?
C12 H12A . 0.9900 ?
C12 H12B . 0.9900 ?
C13 O14 . 1.205(6) ?
C13 O15 . 1.326(5) ?
O15 C16 . 1.443(6) ?
C16 H16A . 0.9800 ?
C16 H16B . 0.9800 ?
C16 H16C . 0.9800 ?
C17 C18 . 1.528(6) ?
C17 H17A . 0.9900 ?
C17 H17B . 0.9900 ?
C18 C19 . 1.496(6) ?
C18 H18A . 0.9900 ?
C18 H18B . 0.9900 ?
C19 O20 . 1.205(5) ?
C19 O21 . 1.345(5) ?
O21 C22 . 1.442(5) ?
C22 H22A . 0.9800 ?
C22 H22B . 0.9800 ?
C22 H22C . 0.9800 ?
C23 H23A . 0.9800 ?
C23 H23B . 0.9800 ?
C23 H23C . 0.9800 ?
C24 H24A . 0.9800 ?
C24 H24B . 0.9800 ?
C24 H24C . 0.9800 ?
C25 H25A . 0.9800 ?
C25 H25B . 0.9800 ?
C25 H25C . 0.9800 ?
C26 H26A . 0.9800 ?
C26 H26B . 0.9800 ?
C26 H26C . 0.9800 ?

loop_
_geom_hbond_atom_site_label_D
_geom_hbond_atom_site_label_H
_geom_hbond_atom_site_label_A
_geom_hbond_site_symmetry_A
_geom_hbond_distance_DH
_geom_hbond_distance_HA
_geom_hbond_distance_DA
_geom_hbond_angle_DHA
C16 H16A F9 1_655 0.98 2.37 3.324(7) 163
C18 H18A O14 2_655 0.99 2.57 3.268(6) 128
C23 H23B O20 4_665 0.98 2.54 3.470(7) 158

loop_
_geom_torsion_atom_site_label_1
_geom_torsion_atom_site_label_2
_geom_torsion_atom_site_label_3
_geom_torsion_atom_site_label_4
_geom_torsion_site_symmetry_1
_geom_torsion_site_symmetry_2
_geom_torsion_site_symmetry_3
_geom_torsion_site_symmetry_4
_geom_torsion
_geom_torsion_publ_flag
C8A C1 C2 C3 . . . . -0.8(5) ?
C23 C1 C2 C3 . . . . 177.2(4) ?
C8A C1 C2 C11 . . . . -178.2(4) ?
C23 C1 C2 C11 . . . . -0.2(8) ?
C8A N3A C3 C2 . . . . -1.3(5) ?
B4 N3A C3 C2 . . . . 175.1(4) ?
C8A N3A C3 C24 . . . . 176.0(4) ?
B4 N3A C3 C24 . . . . -7.6(7) ?
C1 C2 C3 N3A . . . . 1.3(5) ?
C11 C2 C3 N3A . . . . 178.8(4) ?
C1 C2 C3 C24 . . . . -175.8(4) ?
C11 C2 C3 C24 . . . . 1.7(7) ?
C5 N4A B4 F10 . . . . -55.6(6) ?
C7A N4A B4 F10 . . . . 124.6(4) ?
C5 N4A B4 F9 . . . . 63.9(5) ?
C7A N4A B4 F9 . . . . -116.0(4) ?
C5 N4A B4 N3A . . . . -176.9(4) ?
C7A N4A B4 N3A . . . . 3.3(5) ?
C3 N3A B4 F10 . . . . 56.7(6) ?
C8A N3A B4 F10 . . . . -127.4(4) ?
C3 N3A B4 F9 . . . . -62.3(5) ?
C8A N3A B4 F9 . . . . 113.6(4) ?
C3 N3A B4 N4A . . . . 178.3(4) ?
C8A N3A B4 N4A . . . . -5.8(5) ?
C7A N4A C5 C6 . . . . -0.6(5) ?
B4 N4A C5 C6 . . . . 179.6(4) ?
C7A N4A C5 C25 . . . . 177.1(4) ?
B4 N4A C5 C25 . . . . -2.8(6) ?
N4A C5 C6 C7 . . . . 0.8(5) ?
C25 C5 C6 C7 . . . . -176.6(4) ?
N4A C5 C6 C17 . . . . -176.4(3) ?
C25 C5 C6 C17 . . . . 6.2(7) ?
C5 C6 C7 C7A . . . . -0.7(5) ?
C17 C6 C7 C7A . . . . 176.3(4) ?
C5 C6 C7 C26 . . . . -179.8(4) ?
C17 C6 C7 C26 . . . . -2.9(7) ?
C5 N4A C7A C8 . . . . -179.6(4) ?
B4 N4A C7A C8 . . . . 0.2(6) ?
C5 N4A C7A C7 . . . . 0.1(4) ?
B4 N4A C7A C7 . . . . 180.0(4) ?
C6 C7 C7A C8 . . . . -179.9(4) ?
C26 C7 C7A C8 . . . . -0.7(7) ?
C6 C7 C7A N4A . . . . 0.4(4) ?
C26 C7 C7A N4A . . . . 179.6(4) ?
N4A C7A C8 C8A . . . . -2.0(6) ?
C7 C7A C8 C8A . . . . 178.3(4) ?
C3 N3A C8A C8 . . . . -178.6(4) ?
B4 N3A C8A C8 . . . . 4.9(6) ?
C3 N3A C8A C1 . . . . 0.8(5) ?
B4 N3A C8A C1 . . . . -175.8(4) ?
C7A C8 C8A N3A . . . . -0.5(6) ?
C7A C8 C8A C1 . . . . -179.7(4) ?
C2 C1 C8A N3A . . . . 0.0(5) ?
C23 C1 C8A N3A . . . . -178.1(4) ?
C2 C1 C8A C8 . . . . 179.3(5) ?
C23 C1 C8A C8 . . . . 1.2(8) ?
C1 C2 C11 C12 . . . . 95.7(6) ?
C3 C2 C11 C12 . . . . -81.3(6) ?
C2 C11 C12 C13 . . . . 178.2(4) ?
C11 C12 C13 O14 . . . . -123.1(5) ?
C11 C12 C13 O15 . . . . 56.6(6) ?
O14 C13 O15 C16 . . . . -2.4(7) ?
C12 C13 O15 C16 . . . . 177.9(4) ?
C7 C6 C17 C18 . . . . 105.4(5) ?
C5 C6 C17 C18 . . . . -78.1(5) ?
C6 C17 C18 C19 . . . . 170.2(4) ?
C17 C18 C19 O20 . . . . -17.2(6) ?
C17 C18 C19 O21 . . . . 164.1(4) ?
O20 C19 O21 C22 . . . . 0.7(7) ?
C18 C19 O21 C22 . . . . 179.4(4) ?
